data_7110649
loop_
_publ_author_name
'Schmidt, Joseph A. R.'
'Arnold, John'

_publ_section_title
;
 Mono-amidinate complexes stabilized by a new sterically-hindered
 amidine&#x2020;
;
_journal_issue 21
_journal_name_full 'Chemical Communications'
_journal_page_first 2149
_journal_paper_doi 10.1039/a905620c
_journal_year 1999
_chemical_formula_sum 'C44 H73 Cl4 Li2 N6 Y'
_chemical_formula_weight 930.70
_space_group_IT_number 14
_symmetry_cell_setting monoclinic
_symmetry_Int_Tables_number 14
_symmetry_space_group_name_Hall '-P 2yn'
_symmetry_space_group_name_H-M 'P 1 21/n 1'
_atom_sites_solution_primary direct
_atom_sites_solution_secondary difmap
_audit_creation_date 'Sat Jun 12 17:20:23 1999'
_audit_creation_method 'from TEXRAY.INF file'
_cell_angle_alpha 90
_cell_angle_beta 93.891(1)
_cell_angle_gamma 90
_cell_formula_units_Z 4
_cell_length_a 10.9930(4)
_cell_length_b 16.4195(5)
_cell_length_c 29.0041(9)
_cell_measurement_reflns_used 5563
_cell_measurement_temperature 158
_cell_measurement_theta_max 45.0
_cell_measurement_theta_min 3.0
_cell_volume 5223.2(3)
_computing_cell_refinement 'MSC/AFC Diffractometer Control'
_computing_data_collection 'MSC/AFC Diffractometer Control'
_computing_data_reduction teXsan
_computing_publication_material teXsan
_computing_structure_refinement teXsan
_diffrn_measurement_device 'Siemens SMART CCD'
_diffrn_measurement_method 'omega scans with profile analysis'
_diffrn_radiation_monochromator graphite
_diffrn_radiation_source 'X-ray tube'
_diffrn_radiation_type 'Mo K\a'
_diffrn_radiation_wavelength 0.7107
_diffrn_reflns_av_R_equivalents 0.0767
_diffrn_reflns_limit_h_max 13
_diffrn_reflns_limit_h_min 0
_diffrn_reflns_limit_k_max 19
_diffrn_reflns_limit_k_min -19
_diffrn_reflns_limit_l_max 34
_diffrn_reflns_limit_l_min -35
_diffrn_reflns_number 25212
_diffrn_reflns_theta_max 26.12
_diffrn_reflns_theta_min 1.5
_exptl_absorpt_coefficient_mu 1.356
_exptl_absorpt_correction_T_max 0.973
_exptl_absorpt_correction_T_min 0.726
_exptl_absorpt_correction_type psi-scan
_exptl_crystal_colour colorless
_exptl_crystal_density_diffrn 1.186
_exptl_crystal_description plate
_exptl_crystal_F_000 1968.00
_exptl_crystal_size_max 0.35
_exptl_crystal_size_mid 0.25
_exptl_crystal_size_min 0.08
_refine_diff_density_max 0.67
_refine_diff_density_min -0.55
_refine_ls_goodness_of_fit_obs 1.652
_refine_ls_hydrogen_treatment noref
_refine_ls_matrix_type full
_refine_ls_number_parameters 494
_refine_ls_number_reflns 3912
_refine_ls_R_factor_all 0.137
_refine_ls_R_factor_obs 0.054
_refine_ls_shift/esd_max 0.0010
_refine_ls_structure_factor_coef F
_refine_ls_weighting_scheme sigma
_refine_ls_wR_factor_obs 0.063
_reflns_number_observed 3912
_reflns_number_total 9579
_reflns_observed_criterion '3.00 sigma'
_cod_data_source_file 905620csup1.cif
_cod_data_source_block (dimb)YCl4Li2(TMEDA)2
_cod_original_sg_symbol_H-M 'P 21/n     '
_cod_original_formula_sum 'C44 H73 Cl4 Li2 N6 Y '
_cod_database_code 7110649

loop_
_symmetry_equiv_pos_as_xyz
'   +x,   +y,   +z'
1/2-x,1/2+y,1/2-z
'   -x,   -y,   -z'
1/2+x,1/2-y,1/2+z

loop_
_atom_site_aniso_label
_atom_site_aniso_U_11
_atom_site_aniso_U_22
_atom_site_aniso_U_33
_atom_site_aniso_U_12
_atom_site_aniso_U_13
_atom_site_aniso_U_23
Y(1) 0.0353(5) 0.0285(4) 0.0351(4) 0.0015(5) 0.0026(3) 0.0063(5)
Cl(1) 0.045(1) 0.060(2) 0.050(1) 0.000(1) 0.015(1) 0.004(1)
Cl(2) 0.078(2) 0.049(2) 0.044(1) -0.003(1) -0.005(1) -0.004(1)
Cl(3) 0.037(1) 0.047(1) 0.075(2) -0.001(1) 0.008(1) 0.023(1)
Cl(4) 0.044(1) 0.038(1) 0.097(2) -0.001(1) 0.003(1) 0.030(1)
N(1) 0.039(4) 0.025(4) 0.030(4) 0.004(3) 0.010(3) 0.003(3)
N(2) 0.033(4) 0.021(4) 0.038(4) 0.004(3) 0.006(3) 0.002(3)
N(3) 0.079(8) 0.089(9) 0.15(1) 0.035(7) -0.008(8) -0.006(8)
N(4) 0.062(7) 0.109(9) 0.109(8) -0.009(6) -0.015(6) 0.038(7)
C(1) 0.021(4) 0.040(5) 0.037(5) 0.002(5) 0.006(4) 0.002(5)
C(2) 0.047(6) 0.034(5) 0.041(5) -0.001(4) 0.006(4) -0.004(4)
C(3) 0.066(7) 0.027(5) 0.047(6) 0.005(5) 0.013(5) -0.005(4)
C(4) 0.070(8) 0.031(5) 0.080(8) 0.003(5) -0.001(6) -0.003(5)
C(5) 0.031(5) 0.023(5) 0.049(6) 0.000(4) -0.003(4) 0.003(4)
C(6) 0.037(6) 0.034(5) 0.070(7) 0.003(4) 0.008(5) -0.006(5)
C(7) 0.049(6) 0.035(5) 0.054(6) 0.007(5) 0.003(5) -0.004(5)
C(8) 0.039(5) 0.026(4) 0.039(5) -0.004(4) 0.002(4) 0.003(4)
C(9) 0.056(6) 0.038(5) 0.028(5) 0.002(5) 0.008(4) 0.004(4)
C(10) 0.062(7) 0.063(7) 0.040(6) 0.017(5) 0.015(5) 0.011(5)
C(11) 0.070(8) 0.098(9) 0.036(6) 0.024(7) -0.001(5) 0.025(6)
C(12) 0.058(7) 0.077(7) 0.042(6) 0.022(6) -0.003(5) 0.015(5)
C(13) 0.040(6) 0.038(5) 0.040(6) 0.002(4) -0.002(4) 0.003(4)
C(14) 0.044(6) 0.040(5) 0.029(5) 0.002(5) 0.009(4) 0.011(4)
C(15) 0.054(6) 0.048(6) 0.034(5) 0.004(5) 0.023(5) 0.018(5)
C(16) 0.037(6) 0.065(7) 0.053(6) 0.003(5) 0.014(5) 0.009(5)
C(17) 0.073(8) 0.055(7) 0.053(7) 0.023(6) 0.019(6) 0.009(6)
C(18) 0.062(7) 0.049(6) 0.048(6) 0.011(6) 0.015(5) 0.005(5)
C(19) 0.056(7) 0.054(7) 0.030(5) 0.000(5) 0.004(5) 0.005(5)
C(20) 0.054(6) 0.040(6) 0.054(6) -0.010(5) 0.005(5) 0.015(5)
C(21) 0.068(8) 0.102(9) 0.067(8) 0.038(7) 0.014(6) -0.001(6)
C(22) 0.071(8) 0.071(7) 0.042(6) 0.003(6) 0.011(5) -0.007(5)
C(23) 0.034(5) 0.051(6) 0.037(5) 0.003(5) -0.002(4) 0.006(5)
C(24) 0.038(6) 0.048(6) 0.030(5) 0.011(4) 0.003(4) 0.015(4)
C(25) 0.038(6) 0.040(5) 0.049(6) 0.016(5) -0.001(5) 0.007(5)
C(26) 0.034(5) 0.042(6) 0.044(6) 0.006(4) 0.004(4) 0.001(5)
C(27) 0.028(5) 0.050(6) 0.055(6) -0.003(5) 0.005(5) 0.010(5)
C(28) 0.028(5) 0.040(5) 0.050(6) -0.004(4) -0.010(4) 0.004(4)
C(29) 0.051(6) 0.047(6) 0.062(7) 0.012(5) 0.012(5) 0.011(5)
C(30) 0.038(6) 0.057(7) 0.096(8) 0.007(5) 0.013(6) 0.008(6)
C(31) 0.047(6) 0.040(5) 0.071(6) -0.011(5) 0.011(5) -0.002(6)
C(32) 0.09(1) 0.42(3) 0.14(1) -0.01(2) -0.01(1) 0.18(2)
C(33) 0.20(2) 0.15(2) 0.22(2) -0.02(2) -0.12(2) -0.02(2)
C(34) 0.17(2) 0.06(1) 0.46(4) 0.00(1) 0.04(2) -0.06(2)
C(35) 0.27(3) 0.21(2) 0.26(3) 0.11(2) 0.16(3) 0.06(2)
C(36) 0.048(9) 0.19(2) 0.13(1) 0.044(10) -0.017(9) 0.03(1)
C(37) 0.09(3) 0.19(5) 0.16(4) 0.06(3) -0.06(3) -0.07(4)
C(38) 0.02(1) 0.07(2) 0.33(5) -0.01(1) 0.01(2) 0.01(2)
Li(1) 0.08(1) 0.08(1) 0.05(1) 0.02(1) 0.014(9) 0.00(1)
Li(2) 0.04(1) 0.07(1) 0.11(2) 0.009(9) 0.005(10) 0.03(1)

loop_
_atom_site_label
_atom_site_fract_x
_atom_site_fract_y
_atom_site_fract_z
_atom_site_U_iso_or_equiv
_atom_site_thermal_displace_type
_atom_site_calc_flag
_atom_site_calc_attached_atom
_atom_site_occupancy
Y(1) 0.52926(7) 0.27943(5) -0.15742(3) 0.0381(2) Uij ? ? 1
Cl(1) 0.7464(2) 0.3022(1) -0.19010(8) 0.0440(8) Uij ? ? 1
Cl(2) 0.4817(2) 0.1914(1) -0.23428(8) 0.0505(8) Uij ? ? 1
Cl(3) 0.2955(2) 0.2735(1) -0.14125(8) 0.0452(7) Uij ? ? 1
Cl(4) 0.4750(2) 0.4329(1) -0.18185(9) 0.0502(8) Uij ? ? 1
N(1) 0.5926(6) 0.2973(4) -0.0803(2) 0.027(2) Uij ? ? 1
N(2) 0.5864(6) 0.1718(4) -0.1089(2) 0.026(2) Uij ? ? 1
N(3) 0.150(1) 0.4793(7) -0.1422(5) 0.097(5) Uij ? ? 1
N(4) 0.1641(9) 0.4039(7) -0.2329(4) 0.096(4) Uij ? ? 1
N(5) 0.6625(9) 0.2871(7) -0.3157(3) 0.088(3) Uij ? ? 1
N(6) 0.8051(8) 0.1411(5) -0.2735(3) 0.077(3) Uij ? ? 1
C(1) 0.6099(6) 0.2181(5) -0.0710(3) 0.026(2) Uij ? ? 1
C(2) 0.5959(8) 0.3639(5) -0.0462(3) 0.037(3) Uij ? ? 1
C(3) 0.4694(8) 0.4025(5) -0.0477(3) 0.040(3) Uij ? ? 1
C(4) 0.6873(9) 0.4289(5) -0.0576(3) 0.058(3) Uij ? ? 1
C(5) 0.6079(7) 0.0837(4) -0.1136(3) 0.030(3) Uij ? ? 1
C(6) 0.4913(8) 0.0385(5) -0.1277(3) 0.041(3) Uij ? ? 1
C(7) 0.6984(8) 0.0720(5) -0.1508(3) 0.040(3) Uij ? ? 1
C(8) 0.6523(7) 0.1833(5) -0.0242(3) 0.033(3) Uij ? ? 1
C(9) 0.5809(8) 0.1897(5) 0.0145(3) 0.033(3) Uij ? ? 1
C(10) 0.6187(9) 0.1543(6) 0.0565(3) 0.050(3) Uij ? ? 1
C(11) 0.7316(10) 0.1170(7) 0.0629(3) 0.066(4) Uij ? ? 1
C(12) 0.8041(9) 0.1137(6) 0.0272(3) 0.051(3) Uij ? ? 1
C(13) 0.7682(8) 0.1423(5) -0.0172(3) 0.038(3) Uij ? ? 1
C(14) 0.4597(8) 0.2342(5) 0.0164(3) 0.033(3) Uij ? ? 1
C(15) 0.3518(8) 0.2066(5) -0.0075(3) 0.043(3) Uij ? ? 1
C(16) 0.2424(8) 0.2454(6) -0.0010(3) 0.045(3) Uij ? ? 1
C(17) 0.233(1) 0.3112(6) 0.0287(3) 0.056(4) Uij ? ? 1
C(18) 0.3398(10) 0.3362(6) 0.0527(3) 0.051(3) Uij ? ? 1
C(19) 0.4512(9) 0.2996(5) 0.0471(3) 0.049(3) Uij ? ? 1
C(20) 0.3527(8) 0.1339(5) -0.0399(3) 0.046(3) Uij ? ? 1
C(21) 0.1120(10) 0.3523(7) 0.0359(4) 0.067(4) Uij ? ? 1
C(22) 0.5603(9) 0.3339(6) 0.0750(3) 0.050(3) Uij ? ? 1
C(23) 0.8573(8) 0.1249(5) -0.0528(3) 0.040(3) Uij ? ? 1
C(24) 0.8891(8) 0.0437(5) -0.0622(3) 0.033(3) Uij ? ? 1
C(25) 0.9764(8) 0.0272(5) -0.0925(3) 0.042(3) Uij ? ? 1
C(26) 1.0370(7) 0.0877(5) -0.1147(3) 0.037(3) Uij ? ? 1
C(27) 1.0074(8) 0.1666(5) -0.1054(3) 0.039(3) Uij ? ? 1
C(28) 0.9202(7) 0.1873(5) -0.0752(3) 0.033(3) Uij ? ? 1
C(29) 0.8288(8) -0.0286(5) -0.0396(3) 0.045(3) Uij ? ? 1
C(30) 1.1312(8) 0.0672(6) -0.1487(4) 0.054(4) Uij ? ? 1
C(31) 0.8952(8) 0.2780(6) -0.0658(3) 0.046(3) Uij ? ? 1
C(32) 0.222(1) 0.441(2) -0.2710(6) 0.167(10) Uij ? ? 1
C(33) 0.135(2) 0.322(1) -0.2481(7) 0.169(10) Uij ? ? 1
C(34) 0.177(2) 0.560(1) -0.1374(10) 0.17(1) Uij ? ? 1
C(35) 0.128(3) 0.452(2) -0.0921(10) 0.23(1) Uij ? ? 1
C(36) 0.051(1) 0.453(1) -0.2201(6) 0.051(7) Uij ? ? 1
C(37) 0.079(3) 0.505(3) -0.184(2) 0.28(2) Uij ? ? 0.439
C(38) 0.037(2) 0.433(2) -0.153(2) 0.09(1) Uij ? ? 0.561
C(39) 0.910(1) 0.1335(7) -0.2426(4) 0.090(4) Uij ? ? 1
C(40) 0.755(1) 0.0557(9) -0.2842(5) 0.124(5) Uij ? ? 1
C(41) 0.720(3) 0.360(2) -0.3090(9) 0.112(9) Uij ? ? 0.522
C(42) 0.515(2) 0.288(1) -0.3433(6) 0.176(7) Uij ? ? 1
C(43) 0.830(2) 0.183(1) -0.3197(8) 0.089(7) Uij ? ? 0.522
C(44) 0.743(3) 0.229(2) -0.346(1) 0.124(10) Uij ? ? 0.522
C(45) 0.754(3) 0.080(2) -0.326(1) 0.103(9) Uij ? ? 0.478
C(46) 1.027(3) 0.139(2) -0.267(1) 0.13(1) Uij ? ? 0.478
C(47) 0.725(5) 0.295(4) -0.351(2) 0.23(2) Uij ? ? 0.478
C(48) 0.845(4) 0.318(2) -0.331(1) 0.17(1) Uij ? ? 0.478
C(49) 0.601(4) 0.362(2) -0.308(1) 0.14(1) Uij ? ? 0.478
Li(1) 0.680(2) 0.224(1) -0.2530(5) 0.060(6) Uij ? ? 1
Li(2) 0.271(1) 0.404(1) -0.1733(7) 0.055(6) Uij ? ? 1
H(1) 0.615 0.343 -0.016 3.5 U c C(2) 1
H(2) 0.411 0.361 -0.044 3.8 U c C(3) 1
H(3) 0.468 0.441 -0.024 3.8 U c C(3) 1
H(4) 0.455 0.429 -0.077 3.8 U c C(3) 1
H(5) 0.690 0.469 -0.034 5.5 U c C(4) 1
H(6) 0.661 0.453 -0.087 5.5 U c C(4) 1
H(7) 0.764 0.405 -0.060 5.5 U c C(4) 1
H(8) 0.642 0.062 -0.085 2.8 U c C(5) 1
H(9) 0.440 0.039 -0.103 3.8 U c C(6) 1
H(10) 0.510 -0.016 -0.136 3.8 U c C(6) 1
H(11) 0.451 0.065 -0.154 3.8 U c C(6) 1
H(12) 0.724 0.017 -0.151 3.8 U c C(7) 1
H(13) 0.658 0.085 -0.180 3.8 U c C(7) 1
H(14) 0.765 0.107 -0.145 3.8 U c C(7) 1
H(15) 0.566 0.155 0.081 4.7 U c C(10) 1
H(16) 0.757 0.093 0.092 6.2 U c C(11) 1
H(17) 0.883 0.091 0.032 4.9 U c C(12) 1
H(18) 0.171 0.225 -0.018 4.3 U c C(16) 1
H(19) 0.338 0.380 0.074 4.8 U c C(18) 1
H(20) 0.376 0.151 -0.069 4.4 U c C(20) 1
H(21) 0.409 0.094 -0.027 4.4 U c C(20) 1
H(22) 0.274 0.110 -0.043 4.4 U c C(20) 1
H(23) 0.054 0.311 0.044 6.4 U c C(21) 1
H(24) 0.081 0.377 0.008 6.4 U c C(21) 1
H(25) 0.121 0.390 0.060 6.4 U c C(21) 1
H(26) 0.554 0.390 0.076 4.7 U c C(22) 1
H(27) 0.632 0.318 0.061 4.7 U c C(22) 1
H(28) 0.563 0.311 0.105 4.7 U c C(22) 1
H(29) 0.997 -0.027 -0.099 4.0 U c C(25) 1
H(30) 1.047 0.208 -0.120 3.7 U c C(27) 1
H(31) 0.754 -0.011 -0.028 4.3 U c C(29) 1
H(32) 0.814 -0.071 -0.061 4.3 U c C(29) 1
H(33) 0.881 -0.047 -0.014 4.3 U c C(29) 1
H(34) 1.196 0.039 -0.133 5.2 U c C(30) 1
H(35) 1.093 0.033 -0.172 5.2 U c C(30) 1
H(36) 1.158 0.115 -0.162 5.2 U c C(30) 1
H(37) 0.969 0.307 -0.067 4.3 U c C(31) 1
H(38) 0.837 0.297 -0.089 4.3 U c C(31) 1
H(39) 0.864 0.283 -0.036 4.3 U c C(31) 1

loop_
_atom_type_symbol
_atom_type_oxidation_number
_atom_type_number_in_cell
_atom_type_scat_dispersion_real
_atom_type_scat_dispersion_imag
_atom_type_scat_source
N 0 24 0.006 0.003 'International Tables'
C 0 176 0.003 0.002 'International Tables'
Y 0 4 -2.796 3.567 'International Tables'
H 0 292 0.000 0.000 'International Tables'
Cl 0 16 0.148 0.159 'International Tables'
Li 0 8 0.000 0.000 'International Tables'

loop_
_geom_angle_atom_site_label_1
_geom_angle_atom_site_label_2
_geom_angle_atom_site_label_3
_geom_angle
_geom_angle_publ_flag
Cl(1) Y(1) Cl(2) 84.74(8) yes
Cl(1) Y(1) Cl(3) 167.60(7) yes
Cl(1) Y(1) Cl(4) 87.84(7) yes
Cl(1) Y(1) N(1) 96.2(2) yes
Cl(1) Y(1) N(2) 96.4(2) yes
Cl(1) Y(1) C(1) 97.6(2) yes
Cl(2) Y(1) Cl(3) 89.46(8) yes
Cl(2) Y(1) Cl(4) 105.11(8) yes
Cl(2) Y(1) N(1) 154.3(2) yes
Cl(2) Y(1) N(2) 97.1(2) yes
Cl(2) Y(1) C(1) 125.8(2) yes
Cl(3) Y(1) Cl(4) 83.10(7) yes
Cl(3) Y(1) N(1) 93.8(2) yes
Cl(3) Y(1) N(2) 95.2(2) yes
Cl(3) Y(1) C(1) 94.6(2) yes
Cl(4) Y(1) N(1) 100.6(2) yes
Cl(4) Y(1) N(2) 157.7(2) yes
Cl(4) Y(1) C(1) 129.0(2) yes
N(1) Y(1) N(2) 57.2(2) yes
N(1) Y(1) C(1) 28.5(2) yes
N(2) Y(1) C(1) 28.7(2) yes
Y(1) Cl(1) Li(1) 87.9(4) yes
Y(1) Cl(2) Li(1) 86.4(4) yes
Y(1) Cl(3) Li(2) 89.0(4) yes
Y(1) Cl(4) Li(2) 88.9(4) yes
Y(1) N(1) C(1) 95.8(4) yes
Y(1) N(1) C(2) 137.3(5) yes
C(1) N(1) C(2) 126.1(7) yes
Y(1) N(2) C(1) 95.4(5) yes
Y(1) N(2) C(5) 136.9(5) yes
C(1) N(2) C(5) 127.4(7) yes
C(34) N(3) C(35) 103(1) yes
C(34) N(3) C(37) 84(2) yes
C(34) N(3) C(38) 133(1) yes
C(34) N(3) Li(2) 119(1) yes
C(35) N(3) C(37) 138(2) yes
C(35) N(3) C(38) 82(1) yes
C(35) N(3) Li(2) 112(1) yes
C(37) N(3) Li(2) 97(1) yes
C(38) N(3) Li(2) 98(1) yes
C(32) N(4) C(33) 104(1) yes
C(32) N(4) C(36) 111(1) yes
C(32) N(4) Li(2) 113(1) yes
C(33) N(4) C(36) 113(1) yes
C(33) N(4) Li(2) 111(1) yes
C(36) N(4) Li(2) 103.1(10) yes
C(41) N(5) C(42) 117(1) yes
C(41) N(5) C(44) 109(1) yes
C(41) N(5) Li(1) 107(1) yes
C(42) N(5) C(44) 106(1) yes
C(42) N(5) Li(1) 115.6(10) yes
C(44) N(5) Li(1) 98(1) yes
C(47) N(5) C(49) 108(3) yes
C(47) N(5) Li(1) 136(2) yes
C(49) N(5) Li(1) 108(1) yes
C(39) N(6) C(40) 108.2(10) yes
C(39) N(6) C(43) 113(1) yes
C(39) N(6) Li(1) 114.2(9) yes
C(40) N(6) C(43) 108(1) yes
C(40) N(6) Li(1) 115.6(10) yes
C(43) N(6) Li(1) 96(1) yes
Y(1) C(1) N(1) 55.7(4) yes
Y(1) C(1) N(2) 55.9(4) yes
Y(1) C(1) C(8) 178.9(6) yes
N(1) C(1) N(2) 111.5(6) yes
N(1) C(1) C(8) 125.3(7) yes
N(2) C(1) C(8) 123.2(7) yes
N(1) C(2) C(3) 108.0(7) yes
N(1) C(2) C(4) 111.2(7) yes
C(3) C(2) C(4) 108.5(7) yes
N(2) C(5) C(6) 111.6(7) yes
N(2) C(5) C(7) 107.8(6) yes
C(6) C(5) C(7) 109.2(7) yes
C(1) C(8) C(9) 121.9(7) yes
C(1) C(8) C(13) 121.2(7) yes
C(9) C(8) C(13) 117.0(7) yes
C(8) C(9) C(10) 121.1(8) yes
C(8) C(9) C(14) 126.7(7) yes
C(10) C(9) C(14) 112.3(7) yes
C(9) C(10) C(11) 121.1(8) yes
C(10) C(11) C(12) 118.9(8) yes
C(11) C(12) C(13) 123.2(9) yes
C(8) C(13) C(12) 118.4(8) yes
C(8) C(13) C(23) 127.2(7) yes
C(12) C(13) C(23) 114.4(8) yes
C(9) C(14) C(15) 122.4(8) yes
C(9) C(14) C(19) 119.2(8) yes
C(15) C(14) C(19) 118.0(8) yes
C(14) C(15) C(16) 119.7(8) yes
C(14) C(15) C(20) 121.1(8) yes
C(16) C(15) C(20) 119.2(8) yes
C(15) C(16) C(17) 123.0(9) yes
C(16) C(17) C(18) 116.5(9) yes
C(16) C(17) C(21) 122(1) yes
C(18) C(17) C(21) 121.2(9) yes
C(17) C(18) C(19) 122.5(9) yes
C(14) C(19) C(18) 120.3(8) yes
C(14) C(19) C(22) 122.7(9) yes
C(18) C(19) C(22) 116.9(9) yes
C(13) C(23) C(24) 119.7(8) yes
C(13) C(23) C(28) 122.6(8) yes
C(24) C(23) C(28) 117.4(8) yes
C(23) C(24) C(25) 120.3(8) yes
C(23) C(24) C(29) 122.0(8) yes
C(25) C(24) C(29) 117.7(8) yes
C(24) C(25) C(26) 122.5(8) yes
C(25) C(26) C(27) 117.4(8) yes
C(25) C(26) C(30) 121.1(8) yes
C(27) C(26) C(30) 121.4(8) yes
C(26) C(27) C(28) 122.8(8) yes
C(23) C(28) C(27) 119.6(8) yes
C(23) C(28) C(31) 121.3(8) yes
C(27) C(28) C(31) 119.2(7) yes
N(4) C(36) C(37) 111(1) yes
N(3) C(37) C(36) 122(3) yes
N(6) C(39) C(46) 112(1) yes
N(6) C(40) C(45) 83(1) yes
N(6) C(43) C(44) 123(2) yes
N(5) C(44) C(43) 114(2) yes
N(5) C(47) C(48) 103(4) yes
N(5) C(49) C(42) 64(1) yes
Cl(1) Li(1) Cl(2) 101.0(6) yes
Cl(1) Li(1) N(5) 114.8(10) yes
Cl(1) Li(1) N(6) 114.7(8) yes
Cl(2) Li(1) N(5) 106.3(8) yes
Cl(2) Li(1) N(6) 124.5(10) yes
N(5) Li(1) N(6) 95.9(8) yes
Cl(3) Li(2) Cl(4) 98.2(6) yes
Cl(3) Li(2) N(3) 115.6(9) yes
Cl(3) Li(2) N(4) 112.3(9) yes
Cl(4) Li(2) N(3) 125.5(10) yes
Cl(4) Li(2) N(4) 114.9(9) yes
N(3) Li(2) N(4) 91.2(8) yes

loop_
_geom_bond_atom_site_label_1
_geom_bond_atom_site_label_2
_geom_bond_distance
_geom_bond_publ_flag
Y(1) Cl(1) 2.654(2) yes
Y(1) Cl(2) 2.678(2) yes
Y(1) Cl(3) 2.645(2) yes
Y(1) Cl(4) 2.675(2) yes
Y(1) N(1) 2.316(6) yes
Y(1) N(2) 2.319(6) yes
Y(1) C(1) 2.789(8) yes
Cl(1) Li(1) 2.31(2) yes
Cl(2) Li(1) 2.35(2) yes
Cl(3) Li(2) 2.35(2) yes
Cl(4) Li(2) 2.32(2) yes
N(1) C(1) 1.338(10) yes
N(1) C(2) 1.474(9) yes
N(2) C(1) 1.347(9) yes
N(2) C(5) 1.474(9) yes
N(3) C(34) 1.36(2) yes
N(3) C(35) 1.56(2) yes
N(3) C(37) 1.46(4) yes
N(3) C(38) 1.48(3) yes
N(3) Li(2) 2.06(2) yes
N(4) C(32) 1.44(2) yes
N(4) C(33) 1.45(2) yes
N(4) C(36) 1.55(2) yes
N(4) Li(2) 2.02(2) yes
N(5) C(41) 1.36(3) yes
N(5) C(42) 1.76(2) yes
N(5) C(44) 1.60(3) yes
N(5) C(47) 1.28(6) yes
N(5) C(49) 1.42(3) yes
N(5) Li(1) 2.09(2) yes
N(6) C(39) 1.42(1) yes
N(6) C(40) 1.53(2) yes
N(6) C(43) 1.55(2) yes
N(6) Li(1) 2.05(2) yes
C(1) C(8) 1.52(1) yes
C(2) C(3) 1.53(1) yes
C(2) C(4) 1.52(1) yes
C(5) C(6) 1.51(1) yes
C(5) C(7) 1.53(1) yes
C(8) C(9) 1.42(1) yes
C(8) C(13) 1.44(1) yes
C(9) C(10) 1.39(1) yes
C(9) C(14) 1.52(1) yes
C(10) C(11) 1.39(1) yes
C(11) C(12) 1.35(1) yes
C(12) C(13) 1.40(1) yes
C(13) C(23) 1.50(1) yes
C(14) C(15) 1.41(1) yes
C(14) C(19) 1.40(1) yes
C(15) C(16) 1.38(1) yes
C(15) C(20) 1.52(1) yes
C(16) C(17) 1.39(1) yes
C(17) C(18) 1.39(1) yes
C(17) C(21) 1.52(1) yes
C(18) C(19) 1.38(1) yes
C(19) C(22) 1.51(1) yes
C(23) C(24) 1.41(1) yes
C(23) C(28) 1.42(1) yes
C(24) C(25) 1.37(1) yes
C(24) C(29) 1.53(1) yes
C(25) C(26) 1.38(1) yes
C(26) C(27) 1.37(1) yes
C(26) C(30) 1.51(1) yes
C(27) C(28) 1.38(1) yes
C(28) C(31) 1.54(1) yes
C(36) C(37) 1.38(4) yes
C(39) C(46) 1.52(3) yes
C(40) C(45) 1.28(3) yes
C(42) C(49) 1.80(4) yes
C(43) C(44) 1.40(3) yes
C(47) C(48) 1.46(6) yes
